data_1561720
loop_
_publ_author_name
'Halake, Shobha'
'Ok, Kang Min'

_publ_section_title
;
 Crystal growth, differential gas adsorption, high thermal stability, and
 reversible coordination of two new barium-organic frameworks,
 Ba(SBA)(DMF)4 and Ba2(BTEC)(H2O)
;
_journal_name_full 'Journal of Solid State Chemistry'
_journal_page_first 132
_journal_page_last 137
_journal_paper_doi 10.1016/j.jssc.2015.08.021
_journal_volume 231
_journal_year 2015
_chemical_formula_moiety 'C10 H4 O9 Ba2'
_chemical_formula_sum 'C10 H4 Ba2 O9'
_chemical_formula_weight 542.78
_space_group_IT_number 15
_space_group_name_Hall '-C 2yc'
_space_group_name_H-M_alt 'C 1 2/c 1'
_symmetry_cell_setting monoclinic
_symmetry_space_group_name_H-M 'C 1 2/c 1'
_atom_sites_solution_hydrogens geom
_atom_sites_solution_primary direct
_atom_sites_solution_secondary difmap
_cell_angle_alpha 90
_cell_angle_beta 114.524(2)
_cell_angle_gamma 90
_cell_formula_units_Z 4
_cell_length_a 7.7991(2)
_cell_length_b 17.5211(4)
_cell_length_c 9.0600(2)
_cell_measurement_temperature 173.0(2)
_cell_volume 1126.35(5)
_computing_structure_refinement 'SHELXL-97 (Sheldrick, 1997)'
_diffrn_ambient_temperature 173.0(2)
_diffrn_measured_fraction_theta_full 1
_diffrn_measured_fraction_theta_max 0.995
_diffrn_measurement_device_type 'Bruker SMART BREEZE'
_diffrn_measurement_method CCD
_diffrn_radiation_monochromator graphite
_diffrn_radiation_type MoK\a
_diffrn_radiation_wavelength 0.71073
_diffrn_reflns_av_R_equivalents 0.1256
_diffrn_reflns_limit_h_max 10
_diffrn_reflns_limit_h_min -10
_diffrn_reflns_limit_k_max 23
_diffrn_reflns_limit_k_min -23
_diffrn_reflns_limit_l_max 12
_diffrn_reflns_limit_l_min -12
_diffrn_reflns_number 13108
_diffrn_reflns_theta_full 25.242
_diffrn_reflns_theta_max 28.444
_diffrn_reflns_theta_min 2.325
_exptl_absorpt_coefficient_mu 7.00
_exptl_absorpt_correction_T_max 0.99
_exptl_absorpt_correction_T_min 0.91
_exptl_absorpt_correction_type empirical
_exptl_absorpt_process_details
; 
 SADABS(Blessing, 1995) 
;
_exptl_crystal_colour Colorless
_exptl_crystal_density_diffrn 3.189
_exptl_crystal_density_method 'not measured'
_exptl_crystal_description Rod
_exptl_crystal_F_000 984
_exptl_crystal_size_max 0.057
_exptl_crystal_size_mid 0.013
_exptl_crystal_size_min 0.009
_refine_diff_density_max 1.564
_refine_diff_density_min -1.227
_refine_diff_density_rms 0.262
_refine_ls_extinction_coef 0.00148(16)
_refine_ls_extinction_expression Fc^*^=kFc[1+0.001xFc^2^\l^3^/sin(2\q)]^-1/4^
_refine_ls_extinction_method SHELXL
_refine_ls_goodness_of_fit_ref 0.922
_refine_ls_hydrogen_treatment constr
_refine_ls_matrix_type full
_refine_ls_number_constraints 0
_refine_ls_number_parameters 98
_refine_ls_number_reflns 1422
_refine_ls_number_restraints 0
_refine_ls_restrained_S_all 0.922
_refine_ls_R_factor_all 0.0651
_refine_ls_R_factor_gt 0.036
_refine_ls_shift/su_max 0
_refine_ls_shift/su_mean 0
_refine_ls_structure_factor_coef Fsqd
_refine_ls_weighting_details 'w=1/[\s^2^(Fo^2^)+(0.0331P)^2^] where P=(Fo^2^+2Fc^2^)/3'
_refine_ls_weighting_scheme calc
_refine_ls_wR_factor_gt 0.0677
_refine_ls_wR_factor_ref 0.0742
_reflns_number_gt 1007
_reflns_number_total 1422
_reflns_threshold_expression 'I > 2\s(I)'
_cod_data_source_file JSSC-2015-231-132.cif
_cod_data_source_block Ba2(BTEC)(H2O)
_cod_depositor_comments
;
The following automatic conversions were performed:

data item '_exptl_absorpt_correction_type' value 'EMPIRICAL' was
changed to 'empirical' in accordance with the built-in table derived
from the CIF Core dictionary named 'cif_core.dic' version 2.4.5 last
updated on 2014-11-21.

data item '_symmetry_cell_setting' value 'Monoclinic' was changed to
'monoclinic' in accordance with the built-in table derived from the
CIF Core dictionary named 'cif_core.dic' version 2.4.5 last updated
on 2014-11-21.

Automatic conversion script
Id: cif_fix_values 8369 2020-08-20 11:38:08Z andrius 
;
_cod_original_sg_symbol_H-M 'C 2/c'
_cod_database_code 1561720

loop_
_symmetry_equiv_pos_as_xyz
'x, y, z'
'-x, y, -z+1/2'
'x+1/2, y+1/2, z'
'-x+1/2, y+1/2, -z+1/2'
'-x, -y, -z'
'x, -y, z-1/2'
'-x+1/2, -y+1/2, -z'
'x+1/2, -y+1/2, z-1/2'

loop_
_atom_site_label
_atom_site_type_symbol
_atom_site_fract_x
_atom_site_fract_y
_atom_site_fract_z
_atom_site_U_iso_or_equiv
_atom_site_adp_type
_atom_site_occupancy
_atom_site_calc_flag
_atom_site_disorder_assembly
_atom_site_disorder_group
Ba1 Ba 0 0.02929(3) 0.25 0.01228(19) Uani 1 d . .
Ba2 Ba -0.5 -0.06806(3) 0.25 0.01312(19) Uani 1 d . .
O1 O 0.2984(7) 0.0673(3) 0.1994(6) 0.0141(11) Uani 1 d . .
O2 O -0.3230(7) -0.0432(3) 0.0339(6) 0.0151(11) Uani 1 d . .
O3 O 0.0808(7) 0.0868(2) 0.5730(6) 0.0135(11) Uani 1 d . .
O4 O 0 0.1859(4) 0.25 0.0191(16) Uani 1 d . .
O5 O -0.2483(6) -0.1930(3) 0.3554(6) 0.0189(11) Uani 1 d . .
C1 C 0.2942(10) 0.0880(4) 0.0649(9) 0.0112(14) Uani 1 d . .
C2 C 0.2651(10) 0.1709(4) 0.0234(8) 0.0133(16) Uani 1 d . .
C3 C 0.0857(10) 0.2055(4) -0.0411(9) 0.0147(15) Uani 1 d . .
C4 C 0.4248(10) 0.2151(4) 0.0630(8) 0.0136(15) Uani 1 d . .
H4 H 0.5424 0.1916 0.1054 0.016 Uiso 1 calc . .
C5 C 0.0940(10) 0.1598(4) 0.5893(8) 0.0137(15) Uani 1 d . .

loop_
_atom_site_aniso_label
_atom_site_aniso_U_11
_atom_site_aniso_U_22
_atom_site_aniso_U_33
_atom_site_aniso_U_23
_atom_site_aniso_U_13
_atom_site_aniso_U_12
Ba1 0.0145(4) 0.0085(3) 0.0144(4) 0 0.0066(3) 0
Ba2 0.0136(4) 0.0079(3) 0.0178(4) 0 0.0065(3) 0
O1 0.016(3) 0.008(2) 0.021(3) 0.001(2) 0.009(2) 0.0022(19)
O2 0.019(3) 0.010(2) 0.019(3) -0.001(2) 0.010(2) 0.002(2)
O3 0.017(3) 0.006(2) 0.019(3) -0.0004(19) 0.009(2) -0.0005(19)
O4 0.020(4) 0.022(4) 0.016(4) 0 0.008(3) 0
O5 0.011(3) 0.012(2) 0.027(3) -0.002(2) 0.002(2) 0.000(2)
C1 0.009(3) 0.008(3) 0.017(4) -0.004(3) 0.006(3) -0.003(3)
C2 0.018(4) 0.008(3) 0.015(4) 0.001(3) 0.008(3) -0.002(3)
C3 0.020(4) 0.009(3) 0.017(4) -0.002(3) 0.010(3) -0.003(3)
C4 0.016(4) 0.008(4) 0.015(4) 0.001(3) 0.005(3) 0.003(3)
C5 0.018(4) 0.012(3) 0.011(4) 0.001(3) 0.006(3) 0.001(3)

loop_
_atom_type_symbol
_atom_type_description
_atom_type_scat_dispersion_real
_atom_type_scat_dispersion_imag
_atom_type_scat_source
C C 0.0033 0.0016 'International Tables Vol C Tables 4.2.6.8 and 6.1.1.4'
H H 0 0 'International Tables Vol C Tables 4.2.6.8 and 6.1.1.4'
N N 0.0061 0.0033 'International Tables Vol C Tables 4.2.6.8 and 6.1.1.4'
O O 0.0106 0.006 'International Tables Vol C Tables 4.2.6.8 and 6.1.1.4'
Ba Ba -0.3244 2.2819 'International Tables Vol C Tables 4.2.6.8 and 6.1.1.4'

loop_
_geom_angle_atom_site_label_1
_geom_angle_atom_site_label_2
_geom_angle_atom_site_label_3
_geom_angle
_geom_angle_site_symmetry_1
_geom_angle_site_symmetry_3
O1 Ba1 O1 150.73(19) 2 .
O1 Ba1 O4 75.36(10) 2 .
O1 Ba1 O4 75.36(10) . .
O1 Ba1 O2 126.95(14) 2 2
O1 Ba1 O2 68.29(14) . 2
O4 Ba1 O2 117.24(10) . 2
O1 Ba1 O2 68.29(14) 2 .
O1 Ba1 O2 126.95(14) . .
O4 Ba1 O2 117.24(10) . .
O2 Ba1 O2 125.53(19) 2 .
O1 Ba1 O3 134.67(14) 2 6
O1 Ba1 O3 70.22(14) . 6
O4 Ba1 O3 136.18(9) . 6
O2 Ba1 O3 73.70(14) 2 6
O2 Ba1 O3 67.68(13) . 6
O1 Ba1 O3 70.22(14) 2 5_556
O1 Ba1 O3 134.67(14) . 5_556
O4 Ba1 O3 136.18(9) . 5_556
O2 Ba1 O3 67.68(13) 2 5_556
O2 Ba1 O3 73.70(14) . 5_556
O3 Ba1 O3 87.63(19) 6 5_556
O1 Ba1 O3 64.89(14) 2 .
O1 Ba1 O3 104.42(14) . .
O4 Ba1 O3 69.70(9) . .
O2 Ba1 O3 72.19(14) 2 .
O2 Ba1 O3 128.56(14) . .
O3 Ba1 O3 144.78(15) 6 .
O3 Ba1 O3 71.56(14) 5_556 .
O1 Ba1 O3 104.42(14) 2 2
O1 Ba1 O3 64.89(14) . 2
O4 Ba1 O3 69.70(9) . 2
O2 Ba1 O3 128.56(14) 2 2
O2 Ba1 O3 72.19(14) . 2
O3 Ba1 O3 71.56(14) 6 2
O3 Ba1 O3 144.78(15) 5_556 2
O3 Ba1 O3 139.41(18) . 2
O1 Ba1 Ba2 39.35(10) 2 .
O1 Ba1 Ba2 167.37(10) . .
O4 Ba1 Ba2 113.624(10) . .
O2 Ba1 Ba2 112.34(10) 2 .
O2 Ba1 Ba2 41.68(10) . .
O3 Ba1 Ba2 97.59(10) 6 .
O3 Ba1 Ba2 44.73(10) 5_556 .
O3 Ba1 Ba2 87.41(9) . .
O3 Ba1 Ba2 108.85(9) 2 .
O1 Ba1 Ba2 167.37(10) 2 1_655
O1 Ba1 Ba2 39.35(10) . 1_655
O4 Ba1 Ba2 113.625(10) . 1_655
O2 Ba1 Ba2 41.68(10) 2 1_655
O2 Ba1 Ba2 112.34(10) . 1_655
O3 Ba1 Ba2 44.73(10) 6 1_655
O3 Ba1 Ba2 97.59(10) 5_556 1_655
O3 Ba1 Ba2 108.85(9) . 1_655
O3 Ba1 Ba2 87.41(9) 2 1_655
Ba2 Ba1 Ba2 132.751(19) . 1_655
O1 Ba1 Ba2 103.77(11) 2 5_556
O1 Ba1 Ba2 71.82(11) . 5_556
O4 Ba1 Ba2 81.580(10) . 5_556
O2 Ba1 Ba2 39.55(10) 2 5_556
O2 Ba1 Ba2 154.84(10) . 5_556
O3 Ba1 Ba2 111.43(10) 6 5_556
O3 Ba1 Ba2 81.14(10) 5_556 5_556
O3 Ba1 Ba2 39.00(9) . 5_556
O3 Ba1 Ba2 132.50(9) 2 5_556
Ba2 Ba1 Ba2 117.222(4) . 5_556
Ba2 Ba1 Ba2 70.118(6) 1_655 5_556
O1 Ba2 O1 62.64(19) 2 1_455
O1 Ba2 O5 169.37(14) 2 2_455
O1 Ba2 O5 109.83(13) 1_455 2_455
O1 Ba2 O5 109.83(13) 2 .
O1 Ba2 O5 169.37(14) 1_455 .
O5 Ba2 O5 78.61(19) 2_455 .
O1 Ba2 O2 99.08(13) 2 2_455
O1 Ba2 O2 65.27(13) 1_455 2_455
O5 Ba2 O2 83.37(14) 2_455 2_455
O5 Ba2 O2 110.57(14) . 2_455
O1 Ba2 O2 65.27(13) 2 .
O1 Ba2 O2 99.09(13) 1_455 .
O5 Ba2 O2 110.57(14) 2_455 .
O5 Ba2 O2 83.37(14) . .
O2 Ba2 O2 162.46(18) 2_455 .
O1 Ba2 O3 126.73(13) 2 6_455
O1 Ba2 O3 65.73(13) 1_455 6_455
O5 Ba2 O3 44.41(13) 2_455 6_455
O5 Ba2 O3 123.02(13) . 6_455
O2 Ba2 O3 69.78(13) 2_455 6_455
O2 Ba2 O3 112.27(13) . 6_455
O1 Ba2 O3 65.73(13) 2 5_556
O1 Ba2 O3 126.73(13) 1_455 5_556
O5 Ba2 O3 123.02(13) 2_455 5_556
O5 Ba2 O3 44.42(13) . 5_556
O2 Ba2 O3 112.27(13) 2_455 5_556
O2 Ba2 O3 69.78(13) . 5_556
O3 Ba2 O3 167.43(17) 6_455 5_556
O1 Ba2 O2 44.80(13) 2 6_556
O1 Ba2 O2 67.77(14) 1_455 6_556
O5 Ba2 O2 141.64(14) 2_455 6_556
O5 Ba2 O2 101.61(13) . 6_556
O2 Ba2 O2 60.33(16) 2_455 6_556
O2 Ba2 O2 107.51(12) . 6_556
O3 Ba2 O2 121.99(13) 6_455 6_556
O3 Ba2 O2 67.02(13) 5_556 6_556
O1 Ba2 O2 67.77(14) 2 5_455
O1 Ba2 O2 44.80(13) 1_455 5_455
O5 Ba2 O2 101.61(13) 2_455 5_455
O5 Ba2 O2 141.64(14) . 5_455
O2 Ba2 O2 107.51(12) 2_455 5_455
O2 Ba2 O2 60.33(16) . 5_455
O3 Ba2 O2 67.02(13) 6_455 5_455
O3 Ba2 O2 121.99(13) 5_556 5_455
O2 Ba2 O2 100.90(18) 6_556 5_455
O1 Ba2 C1 22.26(15) 2 2
O1 Ba2 C1 59.51(15) 1_455 2
O5 Ba2 C1 161.29(16) 2_455 2
O5 Ba2 C1 110.53(15) . 2
O2 Ba2 C1 78.14(16) 2_455 2
O2 Ba2 C1 87.13(15) . 2
O3 Ba2 C1 124.12(14) 6_455 2
O3 Ba2 C1 67.83(14) 5_556 2
O2 Ba2 C1 23.06(15) 6_556 2
O2 Ba2 C1 81.50(15) 5_455 2
O1 Ba2 C1 59.51(15) 2 1_455
O1 Ba2 C1 22.26(15) 1_455 1_455
O5 Ba2 C1 110.53(15) 2_455 1_455
O5 Ba2 C1 161.29(16) . 1_455
O2 Ba2 C1 87.13(15) 2_455 1_455
O2 Ba2 C1 78.14(16) . 1_455
O3 Ba2 C1 67.83(14) 6_455 1_455
O3 Ba2 C1 124.12(15) 5_556 1_455
O2 Ba2 C1 81.50(15) 6_556 1_455
O2 Ba2 C1 23.06(15) 5_455 1_455
C1 Ba2 C1 66.0(2) 2 1_455
C1 O1 Ba1 124.8(4) . .
C1 O1 Ba2 101.0(4) . 1_655
Ba1 O1 Ba2 103.61(15) . 1_655
C1 O2 Ba1 113.8(4) 5 .
C1 O2 Ba2 131.4(4) 5 .
Ba1 O2 Ba2 98.13(15) . .
C1 O2 Ba2 87.2(4) 5 5_455
Ba1 O2 Ba2 105.20(15) . 5_455
Ba2 O2 Ba2 119.67(16) . 5_455
C5 O3 Ba1 132.7(4) . 5_556
C5 O3 Ba1 115.7(4) . .
Ba1 O3 Ba1 108.44(14) 5_556 .
C5 O3 Ba2 91.7(4) . 5_556
Ba1 O3 Ba2 93.91(14) 5_556 5_556
Ba1 O3 Ba2 103.48(14) . 5_556
C5 O5 Ba2 101.3(4) 5_556 .
O1 C1 O2 124.1(6) . 5
O1 C1 C2 117.6(6) . .
O2 C1 C2 118.2(6) 5 .
O1 C1 Ba2 56.7(3) . 1_655
O2 C1 Ba2 69.7(4) 5 1_655
C2 C1 Ba2 159.4(5) . 1_655
C4 C2 C3 119.9(6) . .
C4 C2 C1 116.9(6) . .
C3 C2 C1 122.9(6) . .
C4 C3 C2 118.4(6) 7 .
C4 C3 C5 119.5(6) 7 2
C2 C3 C5 122.2(6) . 2
C2 C4 C3 121.7(6) . 7
O5 C5 O3 122.0(6) 5_556 .
O5 C5 C3 119.8(6) 5_556 2
O3 C5 C3 118.3(6) . 2
O5 C5 Ba2 57.1(4) 5_556 5_556
O3 C5 Ba2 65.3(4) . 5_556
C3 C5 Ba2 171.5(5) 2 5_556

loop_
_geom_bond_atom_site_label_1
_geom_bond_atom_site_label_2
_geom_bond_distance
_geom_bond_site_symmetry_2
Ba1 O1 2.638(5) 2
Ba1 O1 2.638(5) .
Ba1 O4 2.743(7) .
Ba1 O2 2.775(5) 2
Ba1 O2 2.775(5) .
Ba1 O3 2.819(5) 6
Ba1 O3 2.819(5) 5_556
Ba1 O3 2.906(5) .
Ba1 O3 2.906(5) 2
Ba1 Ba2 4.2563(3) .
Ba1 Ba2 4.2563(3) 1_655
Ba1 Ba2 4.63944(18) 5_556
Ba2 O1 2.777(4) 2
Ba2 O1 2.777(4) 1_455
Ba2 O5 2.828(5) 2_455
Ba2 O5 2.828(5) .
Ba2 O2 2.859(5) 2_455
Ba2 O2 2.859(5) .
Ba2 O3 3.002(5) 6_455
Ba2 O3 3.002(5) 5_556
Ba2 O2 3.061(5) 6_556
Ba2 O2 3.061(5) 5_455
Ba2 C1 3.260(7) 2
Ba2 C1 3.260(7) 1_455
O1 C1 1.258(8) .
O1 Ba2 2.777(4) 1_655
O2 C1 1.278(8) 5
O2 Ba2 3.061(5) 5_455
O3 C5 1.287(8) .
O3 Ba1 2.819(5) 5_556
O3 Ba2 3.002(5) 5_556
O5 C5 1.240(8) 5_556
C1 O2 1.278(8) 5
C1 C2 1.495(9) .
C1 Ba2 3.260(7) 1_655
C2 C4 1.382(9) .
C2 C3 1.410(9) .
C3 C4 1.402(9) 7
C3 C5 1.513(9) 2
C4 C3 1.402(9) 7
C5 O5 1.240(8) 5_556
C5 C3 1.512(9) 2
C5 Ba2 3.302(7) 5_556
